data_9014301
loop_
_publ_author_name
'Welch, M. D.'
'Konzett, J.'
'Bindi, L.'
'Kohn, S. C.'
'Frost, D. J.'

_publ_section_title
;
 New structural features of the high-pressure synthetic
 sheet-disilicate Phase-X, K(2-x)Mg2Si2O7Hx
;
_journal_name_full 'American Mineralogist'
_journal_page_first 1849
_journal_page_last 1857
_journal_paper_doi 10.2138/am.2012.4164
_journal_volume 97
_journal_year 2012
_chemical_compound_source Synthetic
_chemical_formula_sum 'H0.5 K1.5 Mg2 O7 Si2'
_chemical_name_mineral Phase-X
_space_group_IT_number 193
_symmetry_space_group_name_Hall '-P 6c 2'
_symmetry_space_group_name_H-M 'P 63/m c m'
_cell_angle_alpha 90
_cell_angle_beta 90
_cell_angle_gamma 120
_cell_length_a 5.0646
_cell_length_b 5.0646
_cell_length_c 13.2379
_cell_formula_units_Z 2
_cell_volume 294.063
_database_code_amcsd 0019573
_exptl_crystal_density_diffrn 3.116
_cod_original_formula_sum 'K1.5 H.5 Mg2 Si2 O7'
_cod_database_code 9014301

loop_
_space_group_symop_operation_xyz
x,y,z
-x,-x+y,z
x,x-y,-z
-x+y,-x,1/2-z
x-y,x,1/2+z
-y,-x,1/2+z
y,x,1/2-z
y,-x+y,-z
-y,x-y,z
x-y,-y,z
-x+y,y,-z
x,y,1/2-z
-x,-y,1/2+z
x,x-y,1/2+z
-x,-x+y,1/2-z
x-y,x,-z
-x+y,-x,z
y,x,z
-y,-x,-z
-y,x-y,1/2-z
y,-x+y,1/2+z
-x+y,y,1/2+z
x-y,-y,1/2-z
-x,-y,-z

loop_
_atom_site_aniso_label
_atom_site_aniso_U_11
_atom_site_aniso_U_22
_atom_site_aniso_U_33
_atom_site_aniso_U_12
_atom_site_aniso_U_13
_atom_site_aniso_U_23
K 0.01500 0.02600 0.00860 -0.00800 0.00000 0.00000
Mg 0.01280 0.01280 0.01020 0.00640 0.00000 0.00000
Si 0.00940 0.00940 0.00480 0.00470 0.00000 0.00000
O1 0.01600 0.01600 0.00400 0.00780 0.00000 0.00000
O2 0.00890 0.01060 0.00910 0.00530 -0.00090 0.00000

loop_
_atom_site_label
_atom_site_fract_x
_atom_site_fract_y
_atom_site_fract_z
_atom_site_occupancy
_atom_site_U_iso_or_equiv
K 0.35400 0.64400 0.25000 0.25000 0.02400
H 0.00000 0.46000 0.14000 0.08333 ?
Mg 0.33333 0.66667 0.00000 1.00000 0.01190
Si 0.00000 0.00000 0.12314 1.00000 0.00790
O1 0.00000 0.00000 0.25000 1.00000 0.01190
O2 0.30990 0.00000 0.41000 1.00000 0.00940

loop_
_cod_related_entry_id
_cod_related_entry_database
_cod_related_entry_code
1 AMCSD 0019573
